data_8102989
loop_
_publ_author_name
'Joanna Katarzyna Bendyna'
'Peter H\"ohn'
'R\"udiger Kniep'

_publ_section_title
;
 Crystal structure of octastrontium bistrinitridomanganate(IV)
 trinitridomanganate(III), Sr8[MnIVN3]2[MnIIIN3]
;
_journal_issue 3
_journal_name_full 'Zeitschrift f\"ur Kristallographie - New Crystal Structures'
_journal_page_first 185
_journal_volume 223
_journal_year 2008
_chemical_formula_sum 'Mn3 N9 Sr8'
_chemical_formula_weight 495.94
_chemical_name_systematic
; 
Octastrontium bis [trinitridomanganate(IV)] [trinitridomanganate(III)]
;
_space_group_IT_number 14
_symmetry_cell_setting monoclinic
_symmetry_space_group_name_Hall '-P 2ybc'
_symmetry_space_group_name_H-M 'P 1 21/c 1'
_atom_sites_solution_hydrogens geom
_atom_sites_solution_primary direct
_atom_sites_solution_secondary difmap
_cell_angle_alpha 90.00
_cell_angle_beta 106.163(9)
_cell_angle_gamma 90.00
_cell_formula_units_Z 8
_cell_length_a 7.5978(17)
_cell_length_b 10.6686(17)
_cell_length_c 18.943(3)
_cell_measurement_reflns_used 183
_cell_measurement_temperature 293(2)
_cell_measurement_theta_max 37.1
_cell_measurement_theta_min 4.7
_cell_volume 1474.8(5)
_computing_cell_refinement 'CrystalClear (Rigaku Corp., 2000)'
_computing_data_collection 'CrystalClear (Rigaku Corp., 2000)'
_computing_data_reduction 'CrystalClear (Rigaku Corp., 2000)'
_computing_molecular_graphics 'Diamond (Brandenburg, 1999)'
_computing_structure_refinement 'SHELXL-97 (Sheldrick, 1997)'
_computing_structure_solution 'SHELXS-97 (Sheldrick, 1997)'
_diffrn_ambient_temperature 295.15
_diffrn_measured_fraction_theta_full 0.999
_diffrn_measured_fraction_theta_max 0.999
_diffrn_measurement_device_type 'RIGAKU R-AXIS RAPID'
_diffrn_measurement_method phi/omega
_diffrn_radiation_monochromator graphite
_diffrn_radiation_source 'fine-focus sealed tube'
_diffrn_radiation_type MoK\a
_diffrn_radiation_wavelength 0.71070
_diffrn_reflns_av_R_equivalents 0.0664
_diffrn_reflns_av_sigmaI/netI 0.0488
_diffrn_reflns_limit_h_max 9
_diffrn_reflns_limit_h_min -9
_diffrn_reflns_limit_k_max 13
_diffrn_reflns_limit_k_min -13
_diffrn_reflns_limit_l_max 24
_diffrn_reflns_limit_l_min -24
_diffrn_reflns_number 15501
_diffrn_reflns_theta_full 60
_diffrn_reflns_theta_max 60
_diffrn_reflns_theta_min 3.05
_exptl_absorpt_coefficient_mu 31.147
_exptl_absorpt_correction_T_max 1.000
_exptl_absorpt_correction_T_min 0.403
_exptl_absorpt_correction_type numerical
_exptl_crystal_colour black
_exptl_crystal_density_diffrn 4.467
_exptl_crystal_density_method 'not measured'
_exptl_crystal_description plate-like
_exptl_crystal_F_000 1768
_exptl_crystal_size_max .070
_exptl_crystal_size_mid .065
_exptl_crystal_size_min .056
_refine_diff_density_max 1.919
_refine_diff_density_min -1.064
_refine_diff_density_rms 0.258
_refine_ls_extinction_coef 0.00000(3)
_refine_ls_extinction_expression Fc^*^=kFc[1+0.001xFc^2^\l^3^/sin(2\q)]^-1/4^
_refine_ls_extinction_method SHELXL
_refine_ls_goodness_of_fit_ref 1.026
_refine_ls_hydrogen_treatment mixed
_refine_ls_matrix_type full
_refine_ls_number_parameters 182
_refine_ls_number_reflns 3365
_refine_ls_number_restraints 0
_refine_ls_restrained_S_all 1.026
_refine_ls_R_factor_all 0.0784
_refine_ls_R_factor_gt 0.0382
_refine_ls_shift/su_max 0.000
_refine_ls_shift/su_mean 0.000
_refine_ls_structure_factor_coef Fsqd
_refine_ls_weighting_details 'calc w=1/[\s^2^(Fo^2^)+(0.0252P)^2^+1.6431P] where P=(Fo^2^+2Fc^2^)/3'
_refine_ls_weighting_scheme calc
_refine_ls_wR_factor_gt 0.0696
_refine_ls_wR_factor_ref 0.0790
_reflns_number_gt 2074
_reflns_number_total 3365
_reflns_threshold_expression >2sigma(I)
_cod_data_source_file 409951.cff
_cod_data_source_block Sr8Mn3N9
_cod_original_sg_symbol_H-M 'P 21/c'
_cod_database_code 8102989

loop_
_symmetry_equiv_pos_as_xyz
'x, y, z'
'-x, y+1/2, -z+1/2'
'-x, -y, -z'
'x, -y-1/2, z-1/2'

loop_
_atom_site_label
_atom_site_type_symbol
_atom_site_fract_x
_atom_site_fract_y
_atom_site_fract_z
_atom_site_U_iso_or_equiv
_atom_site_adp_type
_atom_site_occupancy
_atom_site_symmetry_multiplicity
_atom_site_calc_flag
_atom_site_refinement_flags
_atom_site_disorder_assembly
_atom_site_disorder_group
Sr1 Sr 0.51952(8) 0.62487(8) 0.57681(4) 0.01065(16) Uani 1 1 d . . .
Sr2 Sr 0.52063(8) 0.37315(8) 0.08353(4) 0.01146(16) Uani 1 1 d . . .
Sr3 Sr 0.72572(9) 0.62717(8) 0.22035(4) 0.01179(16) Uani 1 1 d . . .
Sr4 Sr 0.74524(9) 0.12922(8) 0.22905(4) 0.01208(16) Uani 1 1 d . . .
Sr5 Sr 0.78615(9) 0.12314(8) 0.43479(4) 0.01323(17) Uani 1 1 d . . .
Sr6 Sr 0.92930(9) 0.37786(8) 0.35571(4) 0.01176(17) Uani 1 1 d . . .
Sr7 Sr 0.01046(9) 0.37860(8) 0.14671(4) 0.01398(17) Uani 1 1 d . . .
Sr8 Sr 0.19256(9) 0.12811(8) 0.05157(4) 0.01196(17) Uani 1 1 d . . .
Mn1 Mn 0.54292(14) 0.37159(13) 0.24934(7) 0.0143(3) Uani 1 1 d . . .
Mn2 Mn 0.79593(13) 0.62835(13) 0.06258(6) 0.0087(2) Uani 1 1 d . . .
Mn3 Mn 0.79648(13) 0.12117(13) 0.06897(6) 0.0090(2) Uani 1 1 d . . .
N1A N 0.5683(8) 0.1248(7) 0.0761(4) 0.0140(14) Uani 1 1 d . . .
N1B N 0.5810(9) 0.2654(6) 0.3190(4) 0.0190(17) Uani 1 1 d . . .
N1C N 0.8304(7) 0.3796(7) 0.4803(3) 0.0125(13) Uani 1 1 d . . .
N2A N 0.5773(7) 0.6191(7) 0.0670(3) 0.0122(14) Uani 1 1 d . . .
N2B N 0.7420(8) 0.3840(6) 0.2158(3) 0.0127(14) Uani 1 1 d . . .
N2C N 0.9947(7) 0.1256(7) 0.1476(3) 0.0092(12) Uani 1 1 d . . .
N3A N 0.0264(8) 0.1384(6) 0.3537(4) 0.0118(14) Uani 1 1 d . . .
N3B N 0.1506(7) 0.3744(7) 0.0198(3) 0.0100(13) Uani 1 1 d . . .
N3C N 0.3489(10) 0.4384(8) 0.2000(5) 0.043(2) Uani 1 1 d . . .

loop_
_atom_site_aniso_label
_atom_site_aniso_U_11
_atom_site_aniso_U_22
_atom_site_aniso_U_33
_atom_site_aniso_U_23
_atom_site_aniso_U_13
_atom_site_aniso_U_12
Sr1 0.0095(3) 0.0104(3) 0.0112(4) -0.0003(4) 0.0014(3) 0.0003(4)
Sr2 0.0118(3) 0.0106(4) 0.0099(4) -0.0005(4) -0.0003(3) -0.0002(4)
Sr3 0.0111(3) 0.0121(4) 0.0125(4) 0.0018(4) 0.0038(3) 0.0005(4)
Sr4 0.0131(3) 0.0135(4) 0.0092(4) 0.0009(4) 0.0025(3) 0.0020(4)
Sr5 0.0117(3) 0.0137(4) 0.0158(4) 0.0029(4) 0.0063(3) 0.0013(4)
Sr6 0.0128(3) 0.0107(4) 0.0103(4) 0.0000(4) 0.0009(3) -0.0014(4)
Sr7 0.0157(3) 0.0096(4) 0.0153(4) -0.0001(4) 0.0022(3) -0.0006(4)
Sr8 0.0112(3) 0.0106(4) 0.0150(4) -0.0003(4) 0.0052(3) -0.0005(4)
Mn1 0.0114(5) 0.0144(6) 0.0169(7) 0.0000(6) 0.0035(5) 0.0010(7)
Mn2 0.0074(5) 0.0095(6) 0.0084(6) 0.0011(7) 0.0011(4) 0.0005(6)
Mn3 0.0080(5) 0.0100(6) 0.0089(6) 0.0000(7) 0.0021(4) -0.0010(6)
N1A 0.019(3) 0.007(3) 0.020(4) -0.005(4) 0.011(3) -0.007(4)
N1B 0.022(4) 0.023(4) 0.014(4) -0.005(3) 0.009(3) -0.009(3)
N1C 0.009(3) 0.021(3) 0.006(3) 0.001(4) 0.000(2) -0.002(4)
N2A 0.009(3) 0.016(4) 0.010(4) -0.002(4) 0.001(2) -0.006(3)
N2B 0.020(3) 0.011(3) 0.008(3) -0.003(3) 0.005(3) 0.003(3)
N2C 0.009(3) 0.013(3) 0.003(3) -0.002(4) -0.004(2) 0.005(3)
N3A 0.012(3) 0.011(3) 0.012(4) 0.000(3) 0.004(3) 0.005(3)
N3B 0.006(3) 0.009(3) 0.015(4) -0.003(4) 0.003(2) 0.001(3)
N3C 0.024(4) 0.057(6) 0.044(7) -0.010(5) 0.003(4) 0.016(4)

loop_
_atom_type_symbol
_atom_type_description
_atom_type_scat_dispersion_real
_atom_type_scat_dispersion_imag
_atom_type_scat_source
Sr Sr -1.5307 3.2498 'International Tables Vol C Tables 4.2.6.8 and 6.1.1.4'
Mn Mn 0.3368 0.7283 'International Tables Vol C Tables 4.2.6.8 and 6.1.1.4'
N N 0.0061 0.0033 'International Tables Vol C Tables 4.2.6.8 and 6.1.1.4'

loop_
_geom_angle_atom_site_label_1
_geom_angle_atom_site_label_2
_geom_angle_atom_site_label_3
_geom_angle
_geom_angle_site_symmetry_1
_geom_angle_site_symmetry_3
_geom_angle_publ_flag
N1C Sr1 N1B 80.8(2) 3_666 3_666 ?
N1C Sr1 N1A 96.1(2) 3_666 4_566 ?
N1B Sr1 N1A 121.5(2) 3_666 4_566 ?
N1C Sr1 N2A 98.9(2) 3_666 4_576 ?
N1B Sr1 N2A 72.07(19) 3_666 4_576 ?
N1A Sr1 N2A 161.40(17) 4_566 4_576 ?
N1C Sr1 N1A 69.07(18) 3_666 2_655 ?
N1B Sr1 N1A 139.3(2) 3_666 2_655 ?
N1A Sr1 N1A 89.3(2) 4_566 2_655 ?
N2A Sr1 N1A 85.9(2) 4_576 2_655 ?
N1C Sr1 Mn3 34.60(14) 3_666 2_655 ?
N1B Sr1 Mn3 111.34(16) 3_666 2_655 ?
N1A Sr1 Mn3 93.23(15) 4_566 2_655 ?
N2A Sr1 Mn3 92.89(13) 4_576 2_655 ?
N1A Sr1 Mn3 34.47(12) 2_655 2_655 ?
N1C Sr1 Mn3 123.17(17) 3_666 4_566 ?
N1B Sr1 Mn3 134.58(17) 3_666 4_566 ?
N1A Sr1 Mn3 31.32(12) 4_566 4_566 ?
N2A Sr1 Mn3 130.21(11) 4_576 4_566 ?
N1A Sr1 Mn3 85.76(14) 2_655 4_566 ?
Mn3 Sr1 Mn3 106.60(3) 2_655 4_566 ?
N1C Sr1 Mn2 124.40(16) 3_666 4_576 ?
N1B Sr1 Mn2 91.73(14) 3_666 4_576 ?
N1A Sr1 Mn2 132.25(12) 4_566 4_576 ?
N2A Sr1 Mn2 29.32(11) 4_576 4_576 ?
N1A Sr1 Mn2 83.87(14) 2_655 4_576 ?
Mn3 Sr1 Mn2 106.15(4) 2_655 4_576 ?
Mn3 Sr1 Mn2 100.94(3) 4_566 4_576 ?
N1C Sr1 Mn1 90.06(14) 3_666 3_666 ?
N1B Sr1 Mn1 28.31(16) 3_666 3_666 ?
N1A Sr1 Mn1 94.09(14) 4_566 3_666 ?
N2A Sr1 Mn1 96.83(13) 4_576 3_666 ?
N1A Sr1 Mn1 159.11(12) 2_655 3_666 ?
Mn3 Sr1 Mn1 124.66(3) 2_655 3_666 ?
Mn3 Sr1 Mn1 107.55(4) 4_566 3_666 ?
Mn2 Sr1 Mn1 108.45(4) 4_576 3_666 ?
N1C Sr1 Sr5 53.29(17) 3_666 3_666 ?
N1B Sr1 Sr5 51.10(17) 3_666 3_666 ?
N1A Sr1 Sr5 147.74(13) 4_566 3_666 ?
N2A Sr1 Sr5 50.15(11) 4_576 3_666 ?
N1A Sr1 Sr5 88.42(14) 2_655 3_666 ?
Mn3 Sr1 Sr5 67.78(3) 2_655 3_666 ?
Mn3 Sr1 Sr5 174.10(3) 4_566 3_666 ?
Mn2 Sr1 Sr5 79.42(3) 4_576 3_666 ?
Mn1 Sr1 Sr5 77.75(3) 3_666 3_666 ?
N1C Sr1 Sr8 48.60(17) 3_666 4_566 ?
N1B Sr1 Sr8 95.79(14) 3_666 4_566 ?
N1A Sr1 Sr8 49.42(13) 4_566 4_566 ?
N2A Sr1 Sr8 147.29(12) 4_576 4_566 ?
N1A Sr1 Sr8 84.55(14) 2_655 4_566 ?
Mn3 Sr1 Sr8 62.66(3) 2_655 4_566 ?
Mn3 Sr1 Sr8 80.10(3) 4_566 4_566 ?
Mn2 Sr1 Sr8 168.26(3) 4_576 4_566 ?
Mn1 Sr1 Sr8 82.09(3) 3_666 4_566 ?
Sr5 Sr1 Sr8 98.34(3) 3_666 4_566 ?
N1C Sr1 Sr8 117.02(14) 3_666 2_655 ?
N1B Sr1 Sr8 148.49(14) 3_666 2_655 ?
N1A Sr1 Sr8 84.16(12) 4_566 2_655 ?
N2A Sr1 Sr8 79.26(12) 4_576 2_655 ?
N1A Sr1 Sr8 47.95(12) 2_655 2_655 ?
Mn3 Sr1 Sr8 82.42(3) 2_655 2_655 ?
Mn3 Sr1 Sr8 59.38(3) 4_566 2_655 ?
Mn2 Sr1 Sr8 56.83(3) 4_576 2_655 ?
Mn1 Sr1 Sr8 152.91(3) 3_666 2_655 ?
Sr5 Sr1 Sr8 116.93(3) 3_666 2_655 ?
Sr8 Sr1 Sr8 115.56(3) 4_566 2_655 ?
N2B Sr2 N1A 91.9(2) . . ?
N2B Sr2 N2A 89.3(2) . . ?
N1A Sr2 N2A 158.17(17) . . ?
N2B Sr2 N3B 137.27(18) . . ?
N1A Sr2 N3B 96.84(19) . . ?
N2A Sr2 N3B 97.01(19) . . ?
N2B Sr2 N2A 156.32(16) . 3_665 ?
N1A Sr2 N2A 88.7(2) . 3_665 ?
N2A Sr2 N2A 81.7(2) . 3_665 ?
N3B Sr2 N2A 65.95(17) . 3_665 ?
N2B Sr2 N3C 64.6(2) . . ?
N1A Sr2 N3C 111.6(2) . . ?
N2A Sr2 N3C 88.6(2) . . ?
N3B Sr2 N3C 73.4(2) . . ?
N2A Sr2 N3C 136.4(2) 3_665 . ?
N2B Sr2 Mn1 35.51(12) . . ?
N1A Sr2 Mn1 94.46(14) . . ?
N2A Sr2 Mn1 99.08(13) . . ?
N3B Sr2 Mn1 101.95(13) . . ?
N2A Sr2 Mn1 167.81(11) 3_665 . ?
N3C Sr2 Mn1 31.97(17) . . ?
N2B Sr2 Mn2 170.40(12) . 3_665 ?
N1A Sr2 Mn2 91.74(15) . 3_665 ?
N2A Sr2 Mn2 90.61(13) . 3_665 ?
N3B Sr2 Mn2 33.32(13) . 3_665 ?
N2A Sr2 Mn2 32.69(11) 3_665 3_665 ?
N3C Sr2 Mn2 105.84(17) . 3_665 ?
Mn1 Sr2 Mn2 135.26(4) . 3_665 ?
N2B Sr2 Mn3 82.41(14) . . ?
N1A Sr2 Mn3 30.30(12) . . ?
N2A Sr2 Mn3 128.83(12) . . ?
N3B Sr2 Mn3 122.61(14) . . ?
N2A Sr2 Mn3 86.31(15) 3_665 . ?
N3C Sr2 Mn3 130.35(18) . . ?
Mn1 Sr2 Mn3 102.29(4) . . ?
Mn2 Sr2 Mn3 105.02(4) 3_665 . ?
N2B Sr2 Sr5 107.23(14) . 2_655 ?
N1A Sr2 Sr5 147.60(13) . 2_655 ?
N2A Sr2 Sr5 50.83(12) . 2_655 ?
N3B Sr2 Sr5 51.46(15) . 2_655 ?
N2A Sr2 Sr5 83.87(15) 3_665 2_655 ?
N3C Sr2 Sr5 58.07(18) . 2_655 ?
Mn1 Sr2 Sr5 87.22(3) . 2_655 ?
Mn2 Sr2 Sr5 65.66(3) 3_665 2_655 ?
Mn3 Sr2 Sr5 170.09(3) . 2_655 ?
N2B Sr2 Mn2 80.17(14) . . ?
N1A Sr2 Mn2 131.62(12) . . ?
N2A Sr2 Mn2 27.64(12) . . ?
N3B Sr2 Mn2 121.09(15) . . ?
N2A Sr2 Mn2 81.78(14) 3_665 . ?
N3C Sr2 Mn2 107.62(18) . . ?
Mn1 Sr2 Mn2 104.58(4) . . ?
Mn2 Sr2 Mn2 103.84(3) 3_665 . ?
Mn3 Sr2 Mn2 101.50(3) . . ?
Sr5 Sr2 Mn2 78.43(3) 2_655 . ?
N2B Sr2 Sr8 115.61(15) . . ?
N1A Sr2 Sr8 50.35(12) . . ?
N2A Sr2 Sr8 145.74(12) . . ?
N3B Sr2 Sr8 48.74(15) . . ?
N2A Sr2 Sr8 82.55(14) 3_665 . ?
N3C Sr2 Sr8 82.25(17) . . ?
Mn1 Sr2 Sr8 90.38(3) . . ?
Mn2 Sr2 Sr8 60.87(3) 3_665 . ?
Mn3 Sr2 Sr8 80.01(3) . . ?
Sr5 Sr2 Sr8 97.35(3) 2_655 . ?
Mn2 Sr2 Sr8 164.12(3) . . ?
N2B Sr3 N3A 88.87(19) . 2_655 ?
N2B Sr3 N1B 125.8(2) . 2_655 ?
N3A Sr3 N1B 121.3(2) 2_655 2_655 ?
N2B Sr3 N2C 89.6(2) . 2_755 ?
N3A Sr3 N2C 89.93(18) 2_655 2_755 ?
N1B Sr3 N2C 129.6(2) 2_655 2_755 ?
N2B Sr3 N2A 86.8(2) . . ?
N3A Sr3 N2A 66.02(18) 2_655 . ?
N1B Sr3 N2A 70.3(2) 2_655 . ?
N2C Sr3 N2A 155.72(16) 2_755 . ?
N2B Sr3 Mn1 34.55(12) . . ?
N3A Sr3 Mn1 122.74(15) 2_655 . ?
N1B Sr3 Mn1 97.59(15) 2_655 . ?
N2C Sr3 Mn1 95.73(14) 2_755 . ?
N2A Sr3 Mn1 94.78(15) . . ?
N2B Sr3 Mn2 87.17(14) . . ?
N3A Sr3 Mn2 34.00(14) 2_655 . ?
N1B Sr3 Mn2 95.57(15) 2_655 . ?
N2C Sr3 Mn2 123.84(12) 2_755 . ?
N2A Sr3 Mn2 32.02(11) . . ?
Mn1 Sr3 Mn2 111.22(4) . . ?
N2B Sr3 Mn1 142.57(12) . 2_655 ?
N3A Sr3 Mn1 126.46(15) 2_655 2_655 ?
N1B Sr3 Mn1 28.80(16) 2_655 2_655 ?
N2C Sr3 Mn1 101.11(14) 2_755 2_655 ?
N2A Sr3 Mn1 96.27(15) . 2_655 ?
Mn1 Sr3 Mn1 108.18(2) . 2_655 ?
Mn2 Sr3 Mn1 114.49(4) . 2_655 ?
N2B Sr3 Sr6 45.17(14) . . ?
N3A Sr3 Sr6 100.20(15) 2_655 . ?
N1B Sr3 Sr6 138.34(14) 2_655 . ?
N2C Sr3 Sr6 46.53(14) 2_755 . ?
N2A Sr3 Sr6 131.38(16) . . ?
Mn1 Sr3 Sr6 52.04(3) . . ?
Mn2 Sr3 Sr6 120.31(4) . . ?
Mn1 Sr3 Sr6 125.20(3) 2_655 . ?
N2B Sr3 Sr2 43.51(14) . . ?
N3A Sr3 Sr2 83.54(15) 2_655 . ?
N1B Sr3 Sr2 92.49(16) 2_655 . ?
N2C Sr3 Sr2 132.53(15) 2_755 . ?
N2A Sr3 Sr2 45.39(16) . . ?
Mn1 Sr3 Sr2 52.08(3) . . ?
Mn2 Sr3 Sr2 60.16(3) . . ?
Mn1 Sr3 Sr2 120.39(3) 2_655 . ?
Sr6 Sr3 Sr2 88.45(3) . . ?
N2B Sr3 Sr1 133.15(14) . 4_575 ?
N3A Sr3 Sr1 78.58(15) 2_655 4_575 ?
N1B Sr3 Sr1 42.79(14) 2_655 4_575 ?
N2C Sr3 Sr1 134.68(15) 2_755 4_575 ?
N2A Sr3 Sr1 46.80(16) . 4_575 ?
Mn1 Sr3 Sr1 127.41(3) . 4_575 ?
Mn2 Sr3 Sr1 57.91(3) . 4_575 ?
Mn1 Sr3 Sr1 56.59(3) 2_655 4_575 ?
Sr6 Sr3 Sr1 178.10(3) . 4_575 ?
Sr2 Sr3 Sr1 89.96(3) . 4_575 ?
N2B Sr3 Sr7 134.27(14) . 2_655 ?
N3A Sr3 Sr7 89.83(15) 2_655 2_655 ?
N1B Sr3 Sr7 93.01(16) 2_655 2_655 ?
N2C Sr3 Sr7 44.71(15) 2_755 2_655 ?
N2A Sr3 Sr7 133.28(16) . 2_655 ?
Mn1 Sr3 Sr7 131.28(3) . 2_655 ?
Mn2 Sr3 Sr7 114.85(3) . 2_655 ?
Mn1 Sr3 Sr7 65.71(3) 2_655 2_655 ?
Sr6 Sr3 Sr7 90.37(3) . 2_655 ?
Sr2 Sr3 Sr7 172.95(2) . 2_655 ?
Sr1 Sr3 Sr7 91.08(3) 4_575 2_655 ?
N3C Sr4 N3A 81.0(2) 2_645 1_655 ?
N3C Sr4 N2B 144.7(2) 2_645 . ?
N3A Sr4 N2B 91.66(19) 1_655 . ?
N3C Sr4 N2C 126.8(2) 2_645 . ?
N3A Sr4 N2C 89.44(17) 1_655 . ?
N2B Sr4 N2C 87.28(19) . . ?
N3C Sr4 N1B 82.0(2) 2_645 . ?
N3A Sr4 N1B 80.0(2) 1_655 . ?
N2B Sr4 N1B 62.78(18) . . ?
N2C Sr4 N1B 147.63(19) . . ?
N3C Sr4 N1A 112.8(2) 2_645 . ?
N3A Sr4 N1A 157.80(17) 1_655 . ?
N2B Sr4 N1A 86.2(2) . . ?
N2C Sr4 N1A 68.40(16) . . ?
N1B Sr4 N1A 117.9(2) . . ?
N3C Sr4 Mn1 111.5(2) 2_645 . ?
N3A Sr4 Mn1 99.22(14) 1_655 . ?
N2B Sr4 Mn1 35.42(12) . . ?
N2C Sr4 Mn1 121.69(15) . . ?
N1B Sr4 Mn1 33.18(15) . . ?
N1A Sr4 Mn1 91.75(15) . . ?
N3C Sr4 Mn3 126.1(2) 2_645 . ?
N3A Sr4 Mn3 123.96(13) 1_655 . ?
N2B Sr4 Mn3 86.50(13) . . ?
N2C Sr4 Mn3 34.52(12) . . ?
N1B Sr4 Mn3 142.76(16) . . ?
N1A Sr4 Mn3 33.88(11) . . ?
Mn1 Sr4 Mn3 109.91(4) . . ?
N3C Sr4 Sr6 109.8(2) 2_645 . ?
N3A Sr4 Sr6 47.51(14) 1_655 . ?
N2B Sr4 Sr6 46.96(14) . . ?
N2C Sr4 Sr6 100.61(14) . . ?
N1B Sr4 Sr6 50.42(14) . . ?
N1A Sr4 Sr6 132.95(15) . . ?
Mn1 Sr4 Sr6 54.01(3) . . ?
Mn3 Sr4 Sr6 122.13(4) . . ?
N3C Sr4 Mn1 25.52(19) 2_645 2_645 ?
N3A Sr4 Mn1 106.56(14) 1_655 2_645 ?
N2B Sr4 Mn1 141.17(12) . 2_645 ?
N2C Sr4 Mn1 125.88(15) . 2_645 ?
N1B Sr4 Mn1 86.49(13) . 2_645 ?
N1A Sr4 Mn1 88.46(14) . 2_645 ?
Mn1 Sr4 Mn1 106.57(2) . 2_645 ?
Mn3 Sr4 Mn1 109.18(4) . 2_645 ?
Sr6 Sr4 Mn1 128.54(3) . 2_645 ?
N3C Sr4 Sr7 43.92(17) 2_645 2_645 ?
N3A Sr4 Sr7 48.54(14) 1_655 2_645 ?
N2B Sr4 Sr7 140.19(14) . 2_645 ?
N2C Sr4 Sr7 92.56(14) . 2_645 ?
N1B Sr4 Sr7 102.64(16) . 2_645 ?
N1A Sr4 Sr7 130.46(15) . 2_645 ?
Mn1 Sr4 Sr7 134.83(4) . 2_645 ?
Mn3 Sr4 Sr7 114.59(4) . 2_645 ?
Sr6 Sr4 Sr7 94.34(3) . 2_645 ?
Mn1 Sr4 Sr7 65.81(3) 2_645 2_645 ?
N3C Sr4 Sr5 54.9(2) 2_645 . ?
N3A Sr4 Sr5 44.90(12) 1_655 . ?
N2B Sr4 Sr5 96.14(13) . . ?
N2C Sr4 Sr5 134.18(12) . . ?
N1B Sr4 Sr5 46.24(16) . . ?
N1A Sr4 Sr5 157.30(11) . . ?
Mn1 Sr4 Sr5 77.83(3) . . ?
Mn3 Sr4 Sr5 168.45(3) . . ?
Sr6 Sr4 Sr5 54.90(2) . . ?
Mn1 Sr4 Sr5 75.59(3) 2_645 . ?
Sr7 Sr4 Sr5 57.01(2) 2_645 . ?
N3A Sr5 N2A 146.01(19) 1_655 2_645 ?
N3A Sr5 N1B 80.56(19) 1_655 . ?
N2A Sr5 N1B 69.93(19) 2_645 . ?
N3A Sr5 N3B 66.93(19) 1_655 4_666 ?
N2A Sr5 N3B 147.00(18) 2_645 4_666 ?
N1B Sr5 N3B 134.65(19) . 4_666 ?
N3A Sr5 N3B 98.48(18) 1_655 2_645 ?
N2A Sr5 N3B 94.30(19) 2_645 2_645 ?
N1B Sr5 N3B 141.05(19) . 2_645 ?
N3B Sr5 N3B 76.9(2) 4_666 2_645 ?
N3A Sr5 N1C 94.15(18) 1_655 . ?
N2A Sr5 N1C 92.99(19) 2_645 . ?
N1B Sr5 N1C 72.96(19) . . ?
N3B Sr5 N1C 78.61(19) 4_666 . ?
N3B Sr5 N1C 145.22(18) 2_645 . ?
N3A Sr5 N3C 72.4(2) 1_655 2_645 ?
N2A Sr5 N3C 83.2(2) 2_645 2_645 ?
N1B Sr5 N3C 73.6(2) . 2_645 ?
N3B Sr5 N3C 121.3(2) 4_666 2_645 ?
N3B Sr5 N3C 69.2(2) 2_645 2_645 ?
N1C Sr5 N3C 145.5(2) . 2_645 ?
N3A Sr5 Mn2 34.16(14) 1_655 2_745 ?
N2A Sr5 Mn2 179.79(15) 2_645 2_745 ?
N1B Sr5 Mn2 110.16(13) . 2_745 ?
N3B Sr5 Mn2 32.82(12) 4_666 2_745 ?
N3B Sr5 Mn2 85.75(11) 2_645 2_745 ?
N1C Sr5 Mn2 86.86(11) . 2_745 ?
N3C Sr5 Mn2 97.04(14) 2_645 2_745 ?
N3A Sr5 Sr6 49.84(14) 1_655 . ?
N2A Sr5 Sr6 116.54(15) 2_645 . ?
N1B Sr5 Sr6 52.73(13) . . ?
N3B Sr5 Sr6 81.95(13) 4_666 . ?
N3B Sr5 Sr6 147.31(11) 2_645 . ?
N1C Sr5 Sr6 49.27(12) . . ?
N3C Sr5 Sr6 102.28(15) 2_645 . ?
Mn2 Sr5 Sr6 63.45(3) 2_745 . ?
N3A Sr5 Sr2 121.85(14) 1_655 2_645 ?
N2A Sr5 Sr2 49.29(16) 2_645 2_645 ?
N1B Sr5 Sr2 97.31(14) . 2_645 ?
N3B Sr5 Sr2 126.29(14) 4_666 2_645 ?
N3B Sr5 Sr2 50.03(11) 2_645 2_645 ?
N1C Sr5 Sr2 141.17(11) . 2_645 ?
N3C Sr5 Sr2 52.16(14) 2_645 2_645 ?
Mn2 Sr5 Sr2 130.84(4) 2_745 2_645 ?
Sr6 Sr5 Sr2 147.85(3) . 2_645 ?
N3A Sr5 Sr1 117.22(14) 1_655 3_666 ?
N2A Sr5 Sr1 50.87(16) 2_645 3_666 ?
N1B Sr5 Sr1 46.73(14) . 3_666 ?
N3B Sr5 Sr1 124.11(14) 4_666 3_666 ?
N3B Sr5 Sr1 143.12(11) 2_645 3_666 ?
N1C Sr5 Sr1 46.23(11) . 3_666 ?
N3C Sr5 Sr1 111.44(16) 2_645 3_666 ?
Mn2 Sr5 Sr1 129.04(4) 2_745 3_666 ?
Sr6 Sr5 Sr1 69.56(3) . 3_666 ?
Sr2 Sr5 Sr1 99.58(3) 2_645 3_666 ?
N3A Sr5 Sr7 50.14(14) 1_655 2_645 ?
N2A Sr5 Sr7 122.23(16) 2_645 2_645 ?
N1B Sr5 Sr7 105.82(14) . 2_645 ?
N3B Sr5 Sr7 77.19(14) 4_666 2_645 ?
N3B Sr5 Sr7 51.97(12) 2_645 2_645 ?
N1C Sr5 Sr7 142.72(11) . 2_645 ?
N3C Sr5 Sr7 44.12(15) 2_645 2_645 ?
Mn2 Sr5 Sr7 57.95(3) 2_745 2_645 ?
Sr6 Sr5 Sr7 99.29(3) . 2_645 ?
Sr2 Sr5 Sr7 75.99(3) 2_645 2_645 ?
Sr1 Sr5 Sr7 152.04(3) 3_666 2_645 ?
N2B Sr6 N3A 94.8(2) . 1_655 ?
N2B Sr6 N1C 133.05(17) . . ?
N3A Sr6 N1C 99.6(2) 1_655 . ?
N2B Sr6 N2C 90.67(19) . 2_755 ?
N3A Sr6 N2C 150.91(17) 1_655 2_755 ?
N1C Sr6 N2C 97.3(2) . 2_755 ?
N2B Sr6 N1B 63.5(2) . . ?
N3A Sr6 N1B 80.36(19) 1_655 . ?
N1C Sr6 N1B 75.20(19) . . ?
N2C Sr6 N1B 127.06(19) 2_755 . ?
N2B Sr6 Mn1 35.85(12) . . ?
N3A Sr6 Mn1 100.84(14) 1_655 . ?
N1C Sr6 Mn1 97.34(12) . . ?
N2C Sr6 Mn1 100.23(12) 2_755 . ?
N1B Sr6 Mn1 33.31(15) . . ?
N2B Sr6 Mn3 120.08(15) . 2_755 ?
N3A Sr6 Mn3 126.97(14) 1_655 2_755 ?
N1C Sr6 Mn3 85.04(15) . 2_755 ?
N2C Sr6 Mn3 31.96(12) 2_755 2_755 ?
N1B Sr6 Mn3 149.11(14) . 2_755 ?
Mn1 Sr6 Mn3 131.18(4) . 2_755 ?
N2B Sr6 Sr5 108.13(15) . . ?
N3A Sr6 Sr5 50.78(13) 1_655 . ?
N1C Sr6 Sr5 54.32(16) . . ?
N2C Sr6 Sr5 151.65(13) 2_755 . ?
N1B Sr6 Sr5 51.52(15) . . ?
Mn1 Sr6 Sr5 84.69(3) . . ?
Mn3 Sr6 Sr5 131.11(3) 2_755 . ?
N2B Sr6 Sr8 110.20(14) . 2_655 ?
N3A Sr6 Sr8 149.55(15) 1_655 2_655 ?
N1C Sr6 Sr8 50.56(16) . 2_655 ?
N2C Sr6 Sr8 49.31(12) 2_755 2_655 ?
N1B Sr6 Sr8 95.07(14) . 2_655 ?
Mn1 Sr6 Sr8 90.45(3) . 2_655 ?
Mn3 Sr6 Sr8 54.18(3) 2_755 2_655 ?
Sr5 Sr6 Sr8 103.17(3) . 2_655 ?
N2B Sr6 Mn2 123.82(14) . 2_745 ?
N3A Sr6 Mn2 30.20(15) 1_655 2_745 ?
N1C Sr6 Mn2 83.89(15) . 2_745 ?
N2C Sr6 Mn2 130.75(12) 2_755 2_745 ?
N1B Sr6 Mn2 101.02(15) . 2_745 ?
Mn1 Sr6 Mn2 128.60(4) . 2_745 ?
Mn3 Sr6 Mn2 100.19(3) 2_755 2_745 ?
Sr5 Sr6 Mn2 54.61(3) . 2_745 ?
Sr8 Sr6 Mn2 125.32(3) 2_655 2_745 ?
N2B Sr6 Sr4 49.12(15) . . ?
N3A Sr6 Sr4 48.62(14) 1_655 . ?
N1C Sr6 Sr4 116.31(15) . . ?
N2C Sr6 Sr4 138.72(13) 2_755 . ?
N1B Sr6 Sr4 49.78(14) . . ?
Mn1 Sr6 Sr4 54.59(3) . . ?
Mn3 Sr6 Sr4 158.14(3) 2_755 . ?
Sr5 Sr6 Sr4 66.03(3) . . ?
Sr8 Sr6 Sr4 143.13(3) 2_655 . ?
Mn2 Sr6 Sr4 78.77(3) 2_745 . ?
N2B Sr6 Sr8 179.56(15) . 4_666 ?
N3A Sr6 Sr8 85.60(15) 1_655 4_666 ?
N1C Sr6 Sr8 47.06(12) . 4_666 ?
N2C Sr6 Sr8 88.88(13) 2_755 4_666 ?
N1B Sr6 Sr8 116.79(15) . 4_666 ?
Mn1 Sr6 Sr8 144.30(3) . 4_666 ?
Mn3 Sr6 Sr8 59.48(3) 2_755 4_666 ?
Sr5 Sr6 Sr8 72.30(2) . 4_666 ?
Sr8 Sr6 Sr8 69.52(3) 2_655 4_666 ?
Mn2 Sr6 Sr8 56.52(3) 2_745 4_666 ?
Sr4 Sr6 Sr8 131.31(3) . 4_666 ?
N3C Sr7 N2C 106.7(2) . 1_455 ?
N3C Sr7 N2B 127.6(2) . 1_455 ?
N2C Sr7 N2B 88.72(18) 1_455 1_455 ?
N3C Sr7 N3A 80.9(2) . 2 ?
N2C Sr7 N3A 171.63(16) 1_455 2 ?
N2B Sr7 N3A 83.78(19) 1_455 2 ?
N3C Sr7 N3B 76.7(2) . . ?
N2C Sr7 N3B 90.97(18) 1_455 . ?
N2B Sr7 N3B 154.50(17) 1_455 . ?
N3A Sr7 N3B 94.21(19) 2 . ?
N3C Sr7 Mn2 107.2(2) . 1_455 ?
N2C Sr7 Mn2 142.57(12) 1_455 1_455 ?
N2B Sr7 Mn2 83.05(14) 1_455 1_455 ?
N3A Sr7 Mn2 32.66(14) 2 1_455 ?
N3B Sr7 Mn2 81.79(13) . 1_455 ?
N3C Sr7 Mn3 133.88(19) . 1_455 ?
N2C Sr7 Mn3 32.78(12) 1_455 1_455 ?
N2B Sr7 Mn3 83.70(14) 1_455 1_455 ?
N3A Sr7 Mn3 141.78(13) 2 1_455 ?
N3B Sr7 Mn3 82.33(13) . 1_455 ?
Mn2 Sr7 Mn3 109.83(4) 1_455 1_455 ?
N3C Sr7 Sr2 165.91(19) . 1_455 ?
N2C Sr7 Sr2 86.67(11) 1_455 1_455 ?
N2B Sr7 Sr2 46.37(14) 1_455 1_455 ?
N3A Sr7 Sr2 85.47(12) 2 1_455 ?
N3B Sr7 Sr2 108.15(11) . 1_455 ?
Mn2 Sr7 Sr2 61.50(3) 1_455 1_455 ?
Mn3 Sr7 Sr2 60.20(3) 1_455 1_455 ?
N3C Sr7 Sr5 59.0(2) . 2_655 ?
N2C Sr7 Sr5 138.86(12) 1_455 2_655 ?
N2B Sr7 Sr5 131.52(14) 1_455 2_655 ?
N3A Sr7 Sr5 48.03(12) 2 2_655 ?
N3B Sr7 Sr5 49.54(14) . 2_655 ?
Mn2 Sr7 Sr5 54.46(3) 1_455 2_655 ?
Mn3 Sr7 Sr5 128.78(3) 1_455 2_655 ?
Sr2 Sr7 Sr5 113.57(3) 1_455 2_655 ?
N3C Sr7 Sr8 84.35(19) . . ?
N2C Sr7 Sr8 45.95(12) 1_455 . ?
N2B Sr7 Sr8 133.10(14) 1_455 . ?
N3A Sr7 Sr8 140.20(13) 2 . ?
N3B Sr7 Sr8 46.28(14) . . ?
Mn2 Sr7 Sr8 123.39(3) 1_455 . ?
Mn3 Sr7 Sr8 52.40(3) 1_455 . ?
Sr2 Sr7 Sr8 108.69(3) 1_455 . ?
Sr5 Sr7 Sr8 92.94(3) 2_655 . ?
N3C Sr7 Sr4 45.61(19) . 2_655 ?
N2C Sr7 Sr4 137.14(13) 1_455 2_655 ?
N2B Sr7 Sr4 89.40(14) 1_455 2_655 ?
N3A Sr7 Sr4 46.77(14) 2 2_655 ?
N3B Sr7 Sr4 107.73(13) . 2_655 ?
Mn2 Sr7 Sr4 79.42(3) 1_455 2_655 ?
Mn3 Sr7 Sr4 167.57(4) 1_455 2_655 ?
Sr2 Sr7 Sr4 121.00(3) 1_455 2_655 ?
Sr5 Sr7 Sr4 63.20(2) 2_655 2_655 ?
Sr8 Sr7 Sr4 129.94(3) . 2_655 ?
N3C Sr7 Sr3 68.5(2) . 2_645 ?
N2C Sr7 Sr3 46.70(12) 1_455 2_645 ?
N2B Sr7 Sr3 91.37(14) 1_455 2_645 ?
N3A Sr7 Sr3 136.92(14) 2 2_645 ?
N3B Sr7 Sr3 106.80(13) . 2_645 ?
Mn2 Sr7 Sr3 168.53(4) 1_455 2_645 ?
Mn3 Sr7 Sr3 79.33(3) 1_455 2_645 ?
Sr2 Sr7 Sr3 120.82(3) 1_455 2_645 ?
Sr5 Sr7 Sr3 125.50(3) 2_655 2_645 ?
Sr8 Sr7 Sr3 67.49(2) . 2_645 ?
Sr4 Sr7 Sr3 90.56(3) 2_655 2_645 ?
N2C Sr8 N3B 96.22(19) 1_455 . ?
N2C Sr8 N1C 69.61(18) 1_455 4_465 ?
N3B Sr8 N1C 83.0(2) . 4_465 ?
N2C Sr8 N1C 97.4(2) 1_455 2_645 ?
N3B Sr8 N1C 155.04(19) . 2_645 ?
N1C Sr8 N1C 82.3(2) 4_465 2_645 ?
N2C Sr8 N1A 129.69(18) 1_455 . ?
N3B Sr8 N1A 95.89(19) . . ?
N1C Sr8 N1A 160.52(19) 4_465 . ?
N1C Sr8 N1A 91.39(19) 2_645 . ?
N2C Sr8 Mn3 35.17(12) 1_455 1_455 ?
N3B Sr8 Mn3 89.38(11) . 1_455 ?
N1C Sr8 Mn3 34.44(13) 4_465 1_455 ?
N1C Sr8 Mn3 89.78(12) 2_645 1_455 ?
N1A Sr8 Mn3 164.73(14) . 1_455 ?
N2C Sr8 Mn2 124.19(15) 1_455 3_665 ?
N3B Sr8 Mn2 30.05(13) . 3_665 ?
N1C Sr8 Mn2 84.76(15) 4_465 3_665 ?
N1C Sr8 Mn2 128.09(14) 2_645 3_665 ?
N1A Sr8 Mn2 84.75(15) . 3_665 ?
Mn3 Sr8 Mn2 106.38(3) 1_455 3_665 ?
N2C Sr8 Sr6 50.49(15) 1_455 2_645 ?
N3B Sr8 Sr6 146.51(12) . 2_645 ?
N1C Sr8 Sr6 81.44(15) 4_465 2_645 ?
N1C Sr8 Sr6 49.42(13) 2_645 2_645 ?
N1A Sr8 Sr6 108.34(15) . 2_645 ?
Mn3 Sr8 Sr6 61.68(3) 1_455 2_645 ?
Mn2 Sr8 Sr6 166.19(3) 3_665 2_645 ?
N2C Sr8 Mn3 123.70(15) 1_455 3_655 ?
N3B Sr8 Mn3 127.91(14) . 3_655 ?
N1C Sr8 Mn3 81.83(15) 4_465 3_655 ?
N1C Sr8 Mn3 29.49(13) 2_645 3_655 ?
N1A Sr8 Mn3 83.65(14) . 3_655 ?
Mn3 Sr8 Mn3 104.38(3) 1_455 3_655 ?
Mn2 Sr8 Mn3 98.94(3) 3_665 3_655 ?
Sr6 Sr8 Mn3 78.72(3) 2_645 3_655 ?
N2C Sr8 Sr2 113.24(14) 1_455 . ?
N3B Sr8 Sr2 49.69(12) . . ?
N1C Sr8 Sr2 132.54(16) 4_465 . ?
N1C Sr8 Sr2 139.18(11) 2_645 . ?
N1A Sr8 Sr2 48.42(15) . . ?
Mn3 Sr8 Sr2 130.75(4) 1_455 . ?
Mn2 Sr8 Sr2 53.37(3) 3_665 . ?
Sr6 Sr8 Sr2 139.18(3) 2_645 . ?
Mn3 Sr8 Sr2 121.68(3) 3_655 . ?
N2C Sr8 Sr1 113.62(14) 1_455 4_565 ?
N3B Sr8 Sr1 142.48(11) . 4_565 ?
N1C Sr8 Sr1 127.57(15) 4_465 4_565 ?
N1C Sr8 Sr1 45.42(12) 2_645 4_565 ?
N1A Sr8 Sr1 47.69(15) . 4_565 ?
Mn3 Sr8 Sr1 128.12(4) 1_455 4_565 ?
Mn2 Sr8 Sr1 121.17(3) 3_665 4_565 ?
Sr6 Sr8 Sr1 68.12(3) 2_645 4_565 ?
Mn3 Sr8 Sr1 51.78(3) 3_655 4_565 ?
Sr2 Sr8 Sr1 95.94(3) . 4_565 ?
N2C Sr8 Sr6 115.78(12) 1_455 4_465 ?
N3B Sr8 Sr6 78.18(14) . 4_465 ?
N1C Sr8 Sr6 46.18(13) 4_465 4_465 ?
N1C Sr8 Sr6 77.07(14) 2_645 4_465 ?
N1A Sr8 Sr6 114.47(14) . 4_465 ?
Mn3 Sr8 Sr6 80.62(3) 1_455 4_465 ?
Mn2 Sr8 Sr6 58.43(3) 3_665 4_465 ?
Sr6 Sr8 Sr6 110.48(3) 2_645 4_465 ?
Mn3 Sr8 Sr6 55.91(3) 3_655 4_465 ?
Sr2 Sr8 Sr6 110.04(3) . 4_465 ?
Sr1 Sr8 Sr6 106.29(3) 4_565 4_465 ?
N3C Mn1 N1B 130.7(4) . . ?
N3C Mn1 N2B 117.9(4) . . ?
N1B Mn1 N2B 110.1(3) . . ?
N3C Mn1 Sr6 153.3(3) . . ?
N1B Mn1 Sr6 65.1(2) . . ?
N2B Mn1 Sr6 59.1(2) . . ?
N3C Mn1 Sr4 132.9(3) . . ?
N1B Mn1 Sr4 63.6(2) . . ?
N2B Mn1 Sr4 61.4(2) . . ?
Sr6 Mn1 Sr4 71.40(3) . . ?
N3C Mn1 Sr2 68.9(3) . . ?
N1B Mn1 Sr2 137.7(2) . . ?
N2B Mn1 Sr2 57.0(2) . . ?
Sr6 Mn1 Sr2 116.01(4) . . ?
Sr4 Mn1 Sr2 76.51(4) . . ?
N3C Mn1 Sr3 84.1(3) . . ?
N1B Mn1 Sr3 135.8(2) . . ?
N2B Mn1 Sr3 54.9(2) . . ?
Sr6 Mn1 Sr3 73.14(3) . . ?
Sr4 Mn1 Sr3 116.15(4) . . ?
Sr2 Mn1 Sr3 73.93(3) . . ?
N3C Mn1 Sr1 101.3(3) . 3_666 ?
N1B Mn1 Sr1 46.1(2) . 3_666 ?
N2B Mn1 Sr1 133.4(2) . 3_666 ?
Sr6 Mn1 Sr1 74.55(3) . 3_666 ?
Sr4 Mn1 Sr1 109.46(4) . 3_666 ?
Sr2 Mn1 Sr1 169.37(4) . 3_666 ?
Sr3 Mn1 Sr1 109.76(4) . 3_666 ?
N3C Mn1 Sr3 86.9(3) . 2_645 ?
N1B Mn1 Sr3 49.4(2) . 2_645 ?
N2B Mn1 Sr3 135.0(2) . 2_645 ?
Sr6 Mn1 Sr3 114.15(4) . 2_645 ?
Sr4 Mn1 Sr3 74.11(4) . 2_645 ?
Sr2 Mn1 Sr3 107.72(4) . 2_645 ?
Sr3 Mn1 Sr3 169.46(4) . 2_645 ?
Sr1 Mn1 Sr3 66.79(3) 3_666 2_645 ?
N3C Mn1 Sr4 43.0(3) . 2_655 ?
N1B Mn1 Sr4 113.4(2) . 2_655 ?
N2B Mn1 Sr4 125.4(2) . 2_655 ?
Sr6 Mn1 Sr4 114.16(4) . 2_655 ?
Sr4 Mn1 Sr4 172.51(4) . 2_655 ?
Sr2 Mn1 Sr4 104.32(4) . 2_655 ?
Sr3 Mn1 Sr4 70.98(3) . 2_655 ?
Sr1 Mn1 Sr4 68.58(3) 3_666 2_655 ?
Sr3 Mn1 Sr4 98.67(3) 2_645 2_655 ?
N3C Mn1 Sr7 25.5(3) . . ?
N1B Mn1 Sr7 108.8(2) . . ?
N2B Mn1 Sr7 131.8(2) . . ?
Sr6 Mn1 Sr7 168.63(4) . . ?
Sr4 Mn1 Sr7 115.44(4) . . ?
Sr2 Mn1 Sr7 75.10(3) . . ?
Sr3 Mn1 Sr7 109.51(4) . . ?
Sr1 Mn1 Sr7 94.30(3) 3_666 . ?
Sr3 Mn1 Sr7 61.80(3) 2_645 . ?
Sr4 Mn1 Sr7 58.23(3) 2_655 . ?
N2A Mn2 N3B 121.9(3) . 3_665 ?
N2A Mn2 N3A 118.2(3) . 2_655 ?
N3B Mn2 N3A 119.9(3) 3_665 2_655 ?
N2A Mn2 Sr2 61.2(2) . 3_665 ?
N3B Mn2 Sr2 60.87(19) 3_665 3_665 ?
N3A Mn2 Sr2 176.7(2) 2_655 3_665 ?
N2A Mn2 Sr5 174.3(3) . 2_755 ?
N3B Mn2 Sr5 61.58(19) 3_665 2_755 ?
N3A Mn2 Sr5 58.48(19) 2_655 2_755 ?
Sr2 Mn2 Sr5 122.44(4) 3_665 2_755 ?
N2A Mn2 Sr3 61.9(2) . . ?
N3B Mn2 Sr3 176.0(2) 3_665 . ?
N3A Mn2 Sr3 56.32(19) 2_655 . ?
Sr2 Mn2 Sr3 122.97(4) 3_665 . ?
Sr5 Mn2 Sr3 114.56(4) 2_755 . ?
N2A Mn2 Sr7 106.8(3) . 1_655 ?
N3B Mn2 Sr7 102.4(2) 3_665 1_655 ?
N3A Mn2 Sr7 57.8(2) 2_655 1_655 ?
Sr2 Mn2 Sr7 125.47(5) 3_665 1_655 ?
Sr5 Mn2 Sr7 67.58(3) 2_755 1_655 ?
Sr3 Mn2 Sr7 74.45(3) . 1_655 ?
N2A Mn2 Sr8 106.0(3) . 3_665 ?
N3B Mn2 Sr8 51.7(2) 3_665 3_665 ?
N3A Mn2 Sr8 112.0(2) 2_655 3_665 ?
Sr2 Mn2 Sr8 65.76(3) 3_665 3_665 ?
Sr5 Mn2 Sr8 79.62(3) 2_755 3_665 ?
Sr3 Mn2 Sr8 129.97(5) . 3_665 ?
Sr7 Mn2 Sr8 146.07(4) 1_655 3_665 ?
N2A Mn2 Sr1 53.7(3) . 4_575 ?
N3B Mn2 Sr1 112.9(2) 3_665 4_575 ?
N3A Mn2 Sr1 102.3(2) 2_655 4_575 ?
Sr2 Mn2 Sr1 74.67(3) 3_665 4_575 ?
Sr5 Mn2 Sr1 130.34(4) 2_755 4_575 ?
Sr3 Mn2 Sr1 70.24(3) . 4_575 ?
Sr7 Mn2 Sr1 144.63(4) 1_655 4_575 ?
Sr8 Mn2 Sr1 65.62(3) 3_665 4_575 ?
N2A Mn2 Sr6 120.0(3) . 2_755 ?
N3B Mn2 Sr6 98.8(2) 3_665 2_755 ?
N3A Mn2 Sr6 48.9(2) 2_655 2_755 ?
Sr2 Mn2 Sr6 128.24(5) 3_665 2_755 ?
Sr5 Mn2 Sr6 61.94(3) 2_755 2_755 ?
Sr3 Mn2 Sr6 79.70(3) . 2_755 ?
Sr7 Mn2 Sr6 104.45(4) 1_655 2_755 ?
Sr8 Mn2 Sr6 65.06(3) 3_665 2_755 ?
Sr1 Mn2 Sr6 71.41(3) 4_575 2_755 ?
N2A Mn2 Sr2 47.6(3) . . ?
N3B Mn2 Sr2 112.8(2) 3_665 . ?
N3A Mn2 Sr2 105.9(2) 2_655 . ?
Sr2 Mn2 Sr2 76.16(3) 3_665 . ?
Sr5 Mn2 Sr2 127.57(4) 2_755 . ?
Sr3 Mn2 Sr2 68.32(3) . . ?
Sr7 Mn2 Sr2 63.23(3) 1_655 . ?
Sr8 Mn2 Sr2 141.65(4) 3_665 . ?
Sr1 Mn2 Sr2 100.89(3) 4_575 . ?
Sr6 Mn2 Sr2 147.68(4) 2_755 . ?
N2A Mn2 Sr5 98.8(2) . 4_565 ?
N3B Mn2 Sr5 48.9(2) 3_665 4_565 ?
N3A Mn2 Sr5 120.9(2) 2_655 4_565 ?
Sr2 Mn2 Sr5 62.18(3) 3_665 4_565 ?
Sr5 Mn2 Sr5 80.22(3) 2_755 4_565 ?
Sr3 Mn2 Sr5 130.67(5) . 4_565 ?
Sr7 Mn2 Sr5 68.73(3) 1_655 4_565 ?
Sr8 Mn2 Sr5 98.13(3) 3_665 4_565 ?
Sr1 Mn2 Sr5 136.67(4) 4_575 4_565 ?
Sr6 Mn2 Sr5 140.24(3) 2_755 4_565 ?
Sr2 Mn2 Sr5 66.30(3) . 4_565 ?
N1C Mn3 N1A 118.4(3) 4_565 . ?
N1C Mn3 N2C 118.4(3) 4_565 . ?
N1A Mn3 N2C 123.1(3) . . ?
N1C Mn3 Sr1 55.83(18) 4_565 2_645 ?
N1A Mn3 Sr1 62.6(2) . 2_645 ?
N2C Mn3 Sr1 173.85(19) . 2_645 ?
N1C Mn3 Sr8 59.98(18) 4_565 1_655 ?
N1A Mn3 Sr8 176.9(2) . 1_655 ?
N2C Mn3 Sr8 58.46(18) . 1_655 ?
Sr1 Mn3 Sr8 115.75(4) 2_645 1_655 ?
N1C Mn3 Sr4 178.2(2) 4_565 . ?
N1A Mn3 Sr4 62.8(2) . . ?
N2C Mn3 Sr4 60.28(18) . . ?
Sr1 Mn3 Sr4 125.40(4) 2_645 . ?
Sr8 Mn3 Sr4 118.72(4) 1_655 . ?
N1C Mn3 Sr7 104.0(2) 4_565 1_655 ?
N1A Mn3 Sr7 108.4(2) . 1_655 ?
N2C Mn3 Sr7 54.4(2) . 1_655 ?
Sr1 Mn3 Sr7 122.97(5) 2_645 1_655 ?
Sr8 Mn3 Sr7 70.08(3) 1_655 1_655 ?
Sr4 Mn3 Sr7 74.22(3) . 1_655 ?
N1C Mn3 Sr6 99.3(2) 4_565 2_745 ?
N1A Mn3 Sr6 118.9(2) . 2_745 ?
N2C Mn3 Sr6 52.9(2) . 2_745 ?
Sr1 Mn3 Sr6 127.99(5) 2_645 2_745 ?
Sr8 Mn3 Sr6 64.14(3) 1_655 2_745 ?
Sr4 Mn3 Sr6 80.93(3) . 2_745 ?
Sr7 Mn3 Sr6 106.23(4) 1_655 2_745 ?
N1C Mn3 Sr1 107.1(2) 4_565 4_565 ?
N1A Mn3 Sr1 51.9(2) . 4_565 ?
N2C Mn3 Sr1 111.7(2) . 4_565 ?
Sr1 Mn3 Sr1 73.40(3) 2_645 4_565 ?
Sr8 Mn3 Sr1 130.66(4) 1_655 4_565 ?
Sr4 Mn3 Sr1 74.68(3) . 4_565 ?
Sr7 Mn3 Sr1 148.60(4) 1_655 4_565 ?
Sr6 Mn3 Sr1 72.83(3) 2_745 4_565 ?
N1C Mn3 Sr2 109.3(2) 4_565 . ?
N1A Mn3 Sr2 49.7(2) . . ?
N2C Mn3 Sr2 107.4(2) . . ?
Sr1 Mn3 Sr2 74.15(3) 2_645 . ?
Sr8 Mn3 Sr2 127.78(4) 1_655 . ?
Sr4 Mn3 Sr2 70.38(3) . . ?
Sr7 Mn3 Sr2 63.60(3) 1_655 . ?
Sr6 Mn3 Sr2 151.15(4) 2_745 . ?
Sr1 Mn3 Sr2 101.56(3) 4_565 . ?
N1C Mn3 Sr8 49.0(3) 4_565 3_655 ?
N1A Mn3 Sr8 105.4(2) . 3_655 ?
N2C Mn3 Sr8 113.0(2) . 3_655 ?
Sr1 Mn3 Sr8 65.56(3) 2_645 3_655 ?
Sr8 Mn3 Sr8 75.62(3) 1_655 3_655 ?
Sr4 Mn3 Sr8 132.33(5) . 3_655 ?
Sr7 Mn3 Sr8 144.63(3) 1_655 3_655 ?
Sr6 Mn3 Sr8 64.62(3) 2_745 3_655 ?
Sr1 Mn3 Sr8 64.60(3) 4_565 3_655 ?
Sr2 Mn3 Sr8 139.58(4) . 3_655 ?
N1C Mn3 Sr5 48.3(2) 4_565 4_565 ?
N1A Mn3 Sr5 101.6(2) . 4_565 ?
N2C Mn3 Sr5 113.6(2) . 4_565 ?
Sr1 Mn3 Sr5 61.30(3) 2_645 4_565 ?
Sr8 Mn3 Sr5 75.37(3) 1_655 4_565 ?
Sr4 Mn3 Sr5 130.62(5) . 4_565 ?
Sr7 Mn3 Sr5 67.07(3) 1_655 4_565 ?
Sr6 Mn3 Sr5 138.14(3) 2_745 4_565 ?
Sr1 Mn3 Sr5 134.66(4) 4_565 4_565 ?
Sr2 Mn3 Sr5 65.60(3) . 4_565 ?
Sr8 Mn3 Sr5 96.36(3) 3_655 4_565 ?
Mn2 N2A Sr2 104.7(3) . . ?
Mn2 N2A Sr2 86.1(2) . 3_665 ?
Sr2 N2A Sr2 98.3(2) . 3_665 ?
Mn2 N2A Sr5 174.5(4) . 2_655 ?
Sr2 N2A Sr5 79.88(17) . 2_655 ?
Sr2 N2A Sr5 90.33(17) 3_665 2_655 ?
Mn2 N2A Sr1 97.0(3) . 4_575 ?
Sr2 N2A Sr1 156.4(2) . 4_575 ?
Sr2 N2A Sr1 92.2(2) 3_665 4_575 ?
Sr5 N2A Sr1 78.99(17) 2_655 4_575 ?
Mn2 N2A Sr3 86.1(2) . . ?
Sr2 N2A Sr3 86.6(2) . . ?
Sr2 N2A Sr3 171.7(2) 3_665 . ?
Sr5 N2A Sr3 97.18(18) 2_655 . ?
Sr1 N2A Sr3 85.77(19) 4_575 . ?
Mn3 N1A Sr2 100.0(3) . . ?
Mn3 N1A Sr1 96.8(3) . 4_565 ?
Sr2 N1A Sr1 163.1(2) . 4_565 ?
Mn3 N1A Sr8 166.5(3) . . ?
Sr2 N1A Sr8 81.24(18) . . ?
Sr1 N1A Sr8 82.88(17) 4_565 . ?
Mn3 N1A Sr1 82.9(2) . 2_645 ?
Sr2 N1A Sr1 93.3(2) . 2_645 ?
Sr1 N1A Sr1 90.7(2) 4_565 2_645 ?
Sr8 N1A Sr1 83.56(18) . 2_645 ?
Mn3 N1A Sr4 83.3(2) . . ?
Sr2 N1A Sr4 87.8(2) . . ?
Sr1 N1A Sr4 92.2(2) 4_565 . ?
Sr8 N1A Sr4 110.2(2) . . ?
Sr1 N1A Sr4 166.2(2) 2_645 . ?
Mn1 N1B Sr1 105.5(3) . 3_666 ?
Mn1 N1B Sr3 101.7(3) . 2_645 ?
Sr1 N1B Sr3 92.43(19) 3_666 2_645 ?
Mn1 N1B Sr5 156.6(3) . . ?
Sr1 N1B Sr5 82.2(2) 3_666 . ?
Sr3 N1B Sr5 99.9(2) 2_645 . ?
Mn1 N1B Sr4 83.2(3) . . ?
Sr1 N1B Sr4 168.8(3) 3_666 . ?
Sr3 N1B Sr4 92.6(2) 2_645 . ?
Sr5 N1B Sr4 87.1(2) . . ?
Mn1 N1B Sr6 81.6(2) . . ?
Sr1 N1B Sr6 94.3(2) 3_666 . ?
Sr3 N1B Sr6 171.4(3) 2_645 . ?
Sr5 N1B Sr6 75.75(18) . . ?
Sr4 N1B Sr6 79.80(16) . . ?
Mn1 N2B Sr3 90.5(2) . . ?
Mn1 N2B Sr2 87.5(2) . . ?
Sr3 N2B Sr2 93.0(2) . . ?
Mn1 N2B Sr6 85.1(2) . . ?
Sr3 N2B Sr6 90.5(2) . . ?
Sr2 N2B Sr6 171.8(3) . . ?
Mn1 N2B Sr7 170.6(3) . 1_655 ?
Sr3 N2B Sr7 94.9(2) . 1_655 ?
Sr2 N2B Sr7 84.62(18) . 1_655 ?
Sr6 N2B Sr7 102.5(2) . 1_655 ?
Mn1 N2B Sr4 83.2(2) . . ?
Sr3 N2B Sr4 171.9(3) . . ?
Sr2 N2B Sr4 91.8(2) . . ?
Sr6 N2B Sr4 83.92(19) . . ?
Sr7 N2B Sr4 91.99(18) 1_655 . ?
Mn3 N1C Sr1 89.6(2) 4_566 3_666 ?
Mn3 N1C Sr6 172.3(3) 4_566 . ?
Sr1 N1C Sr6 98.1(2) 3_666 . ?
Mn3 N1C Sr8 85.6(2) 4_566 4_666 ?
Sr1 N1C Sr8 174.4(3) 3_666 4_666 ?
Sr6 N1C Sr8 86.76(16) . 4_666 ?
Mn3 N1C Sr8 101.5(3) 4_566 2_655 ?
Sr1 N1C Sr8 85.98(19) 3_666 2_655 ?
Sr6 N1C Sr8 80.02(18) . 2_655 ?
Sr8 N1C Sr8 97.7(2) 4_666 2_655 ?
Mn3 N1C Sr5 104.2(3) 4_566 . ?
Sr1 N1C Sr5 80.48(18) 3_666 . ?
Sr6 N1C Sr5 76.41(18) . . ?
Sr8 N1C Sr5 98.0(2) 4_666 . ?
Sr8 N1C Sr5 150.8(3) 2_655 . ?
Mn3 N2C Sr8 86.4(2) . 1_655 ?
Mn3 N2C Sr7 92.8(3) . 1_655 ?
Sr8 N2C Sr7 87.21(19) 1_655 1_655 ?
Mn3 N2C Sr6 95.2(3) . 2_745 ?
Sr8 N2C Sr6 80.20(17) 1_655 2_745 ?
Sr7 N2C Sr6 164.6(2) 1_655 2_745 ?
Mn3 N2C Sr4 85.20(19) . . ?
Sr8 N2C Sr4 171.4(2) 1_655 . ?
Sr7 N2C Sr4 91.60(19) 1_655 . ?
Sr6 N2C Sr4 102.2(2) 2_745 . ?
Mn3 N2C Sr3 173.3(3) . 2_745 ?
Sr8 N2C Sr3 100.27(17) 1_655 2_745 ?
Sr7 N2C Sr3 88.58(19) 1_655 2_745 ?
Sr6 N2C Sr3 84.99(18) 2_745 2_745 ?
Sr4 N2C Sr3 88.19(17) . 2_745 ?
Mn2 N3A Sr3 89.7(2) 2_645 2_645 ?
Mn2 N3A Sr6 100.9(3) 2_645 1_455 ?
Sr3 N3A Sr6 107.0(2) 2_645 1_455 ?
Mn2 N3A Sr5 87.4(2) 2_645 1_455 ?
Sr3 N3A Sr5 173.4(3) 2_645 1_455 ?
Sr6 N3A Sr5 79.38(16) 1_455 1_455 ?
Mn2 N3A Sr4 174.0(4) 2_645 1_455 ?
Sr3 N3A Sr4 92.4(2) 2_645 1_455 ?
Sr6 N3A Sr4 83.87(18) 1_455 1_455 ?
Sr5 N3A Sr4 89.99(17) 1_455 1_455 ?
Mn2 N3A Sr7 89.6(3) 2_645 2_545 ?
Sr3 N3A Sr7 92.25(19) 2_645 2_545 ?
Sr6 N3A Sr7 157.9(2) 1_455 2_545 ?
Sr5 N3A Sr7 81.83(18) 1_455 2_545 ?
Sr4 N3A Sr7 84.69(19) 1_455 2_545 ?
Mn2 N3B Sr8 98.2(3) 3_665 . ?
Mn2 N3B Sr2 85.8(2) 3_665 . ?
Sr8 N3B Sr2 81.57(17) . . ?
Mn2 N3B Sr5 85.6(2) 3_665 4_465 ?
Sr8 N3B Sr5 100.1(2) . 4_465 ?
Sr2 N3B Sr5 171.4(3) . 4_465 ?
Mn2 N3B Sr5 103.4(3) 3_665 2_655 ?
Sr8 N3B Sr5 149.2(3) . 2_655 ?
Sr2 N3B Sr5 78.51(16) . 2_655 ?
Sr5 N3B Sr5 103.1(2) 4_465 2_655 ?
Mn2 N3B Sr7 172.4(3) 3_665 . ?
Sr8 N3B Sr7 82.95(18) . . ?
Sr2 N3B Sr7 101.8(2) . . ?
Sr5 N3B Sr7 86.77(14) 4_465 . ?
Sr5 N3B Sr7 78.49(16) 2_655 . ?
Mn1 N3C Sr7 138.2(5) . . ?
Mn1 N3C Sr4 111.4(4) . 2_655 ?
Sr7 N3C Sr4 90.5(2) . 2_655 ?
Mn1 N3C Sr2 79.2(3) . . ?
Sr7 N3C Sr2 104.5(3) . . ?
Sr4 N3C Sr2 143.4(4) 2_655 . ?
Mn1 N3C Sr5 139.1(4) . 2_655 ?
Sr7 N3C Sr5 76.9(2) . 2_655 ?
Sr4 N3C Sr5 81.8(2) 2_655 2_655 ?
Sr2 N3C Sr5 69.8(2) . 2_655 ?

loop_
_geom_bond_atom_site_label_1
_geom_bond_atom_site_label_2
_geom_bond_distance
_geom_bond_site_symmetry_2
_geom_bond_publ_flag
Sr1 N1C 2.577(6) 3_666 ?
Sr1 N1B 2.587(7) 3_666 ?
Sr1 N1A 2.689(8) 4_566 ?
Sr1 N2A 2.781(8) 4_576 ?
Sr1 N1A 2.786(7) 2_655 ?
Sr1 Mn3 3.1145(14) 2_655 ?
Sr1 Mn3 3.3933(14) 4_566 ?
Sr1 Mn2 3.4249(15) 4_576 ?
Sr1 Mn1 3.4556(15) 3_666 ?
Sr1 Sr5 3.5192(12) 3_666 ?
Sr1 Sr8 3.6087(12) 4_566 ?
Sr1 Sr8 3.6964(10) 2_655 ?
Sr2 N2B 2.602(6) . ?
Sr2 N1A 2.684(8) . ?
Sr2 N2A 2.691(8) . ?
Sr2 N3B 2.733(5) . ?
Sr2 N2A 2.741(6) 3_665 ?
Sr2 N3C 2.942(9) . ?
Sr2 Mn1 3.0980(15) . ?
Sr2 Mn2 3.1208(14) 3_665 ?
Sr2 Mn3 3.4667(15) . ?
Sr2 Sr5 3.4952(12) 2_655 ?
Sr2 Mn2 3.5225(14) . ?
Sr2 Sr8 3.5459(12) . ?
Sr3 N2B 2.600(7) . ?
Sr3 N3A 2.645(6) 2_655 ?
Sr3 N1B 2.683(6) 2_655 ?
Sr3 N2C 2.796(6) 2_755 ?
Sr3 N2A 2.809(6) . ?
Sr3 Mn1 3.1765(16) . ?
Sr3 Mn2 3.1787(14) . ?
Sr3 Mn1 3.4566(15) 2_655 ?
Sr3 Sr6 3.7194(13) . ?
Sr3 Sr1 3.8045(12) 4_575 ?
Sr3 Sr7 3.8399(13) 2_655 ?
Sr4 N3C 2.645(8) 2_645 ?
Sr4 N3A 2.709(7) 1_655 ?
Sr4 N2B 2.729(7) . ?
Sr4 N2C 2.757(6) . ?
Sr4 N1B 2.785(7) . ?
Sr4 N1A 2.834(7) . ?
Sr4 Mn1 3.0864(15) . ?
Sr4 Mn3 3.1641(14) . ?
Sr4 Sr6 3.5891(13) . ?
Sr4 Mn1 3.6076(15) 2_645 ?
Sr4 Sr7 3.7016(13) 2_645 ?
Sr4 Sr5 3.8231(12) . ?
Sr5 N3A 2.698(6) 1_655 ?
Sr5 N2A 2.752(5) 2_645 ?
Sr5 N1B 2.765(8) . ?
Sr5 N3B 2.789(6) 4_666 ?
Sr5 N3B 2.790(7) 2_645 ?
Sr5 N1C 2.861(8) . ?
Sr5 N3C 3.161(10) 2_645 ?
Sr5 Mn2 3.1622(13) 2_745 ?
Sr5 Sr6 3.4232(12) . ?
Sr5 Sr2 3.4952(12) 2_645 ?
Sr5 Sr1 3.5192(12) 3_666 ?
Sr5 Sr7 3.5925(12) 2_645 ?
Sr6 N2B 2.638(6) . ?
Sr6 N3A 2.662(7) 1_655 ?
Sr6 N1C 2.669(6) . ?
Sr6 N2C 2.709(7) 2_755 ?
Sr6 N1B 2.811(6) . ?
Sr6 Mn1 3.0642(14) . ?
Sr6 Mn3 3.3852(15) 2_755 ?
Sr6 Sr8 3.4605(12) 2_655 ?
Sr6 Mn2 3.4700(15) 2_745 ?
Sr6 Sr8 3.6930(12) 4_666 ?
Sr7 N3C 2.568(8) . ?
Sr7 N2C 2.702(7) 1_455 ?
Sr7 N2B 2.713(5) 1_455 ?
Sr7 N3A 2.786(7) 2 ?
Sr7 N3B 2.888(6) . ?
Sr7 Mn2 3.2940(15) 1_455 ?
Sr7 Mn3 3.3199(16) 1_455 ?
Sr7 Sr2 3.5786(12) 1_455 ?
Sr7 Sr5 3.5925(12) 2_655 ?
Sr7 Sr8 3.7002(12) . ?
Sr7 Sr4 3.7016(13) 2_655 ?
Sr7 Sr3 3.8399(13) 2_645 ?
Sr8 N2C 2.663(6) 1_455 ?
Sr8 N3B 2.695(7) . ?
Sr8 N1C 2.708(6) 4_465 ?
Sr8 N1C 2.713(8) 2_645 ?
Sr8 N1A 2.762(6) . ?
Sr8 Mn3 3.1181(13) 1_455 ?
Sr8 Mn2 3.3969(15) 3_665 ?
Sr8 Sr6 3.4605(12) 2_645 ?
Sr8 Mn3 3.5213(16) 3_655 ?
Sr8 Sr1 3.6087(12) 4_565 ?
Sr8 Sr6 3.6930(12) 4_465 ?
Mn1 N3C 1.670(8) . ?
Mn1 N1B 1.701(7) . ?
Mn1 N2B 1.801(6) . ?
Mn1 Sr1 3.4556(15) 3_666 ?
Mn1 Sr3 3.4566(15) 2_645 ?
Mn1 Sr4 3.6075(15) 2_655 ?
Mn2 N2A 1.689(5) . ?
Mn2 N3B 1.719(6) 3_665 ?
Mn2 N3A 1.778(7) 2_655 ?
Mn2 Sr2 3.1208(14) 3_665 ?
Mn2 Sr5 3.1622(13) 2_755 ?
Mn2 Sr7 3.2940(15) 1_655 ?
Mn2 Sr8 3.3969(15) 3_665 ?
Mn2 Sr1 3.4249(14) 4_575 ?
Mn2 Sr6 3.4700(15) 2_755 ?
Mn2 Sr5 3.6006(16) 4_565 ?
Mn3 N1C 1.769(6) 4_565 ?
Mn3 N1A 1.776(6) . ?
Mn3 N2C 1.799(6) . ?
Mn3 Sr1 3.1145(14) 2_645 ?
Mn3 Sr8 3.1181(13) 1_655 ?
Mn3 Sr7 3.3199(16) 1_655 ?
Mn3 Sr6 3.3852(15) 2_745 ?
Mn3 Sr1 3.3933(14) 4_565 ?
Mn3 Sr8 3.5213(16) 3_655 ?
Mn3 Sr5 3.7144(15) 4_565 ?
N2A Sr2 2.741(6) 3_665 ?
N2A Sr5 2.752(5) 2_655 ?
N2A Sr1 2.781(8) 4_575 ?
N1A Sr1 2.689(7) 4_565 ?
N1A Sr1 2.786(7) 2_645 ?
N1B Sr1 2.587(7) 3_666 ?
N1B Sr3 2.683(6) 2_645 ?
N2B Sr7 2.713(5) 1_655 ?
N1C Mn3 1.769(6) 4_566 ?
N1C Sr1 2.577(6) 3_666 ?
N1C Sr8 2.708(6) 4_666 ?
N1C Sr8 2.713(8) 2_655 ?
N2C Sr8 2.663(6) 1_655 ?
N2C Sr7 2.702(7) 1_655 ?
N2C Sr6 2.709(7) 2_745 ?
N2C Sr3 2.796(6) 2_745 ?
N3A Mn2 1.778(7) 2_645 ?
N3A Sr3 2.645(6) 2_645 ?
N3A Sr6 2.662(7) 1_455 ?
N3A Sr5 2.698(6) 1_455 ?
N3A Sr4 2.709(7) 1_455 ?
N3A Sr7 2.786(7) 2_545 ?
N3B Mn2 1.719(6) 3_665 ?
N3B Sr5 2.789(6) 4_465 ?
N3B Sr5 2.790(7) 2_655 ?
N3C Sr4 2.645(8) 2_655 ?
N3C Sr5 3.161(10) 2_655 ?
